data_2210575
loop_
_publ_author_name
'Canivet, J\'er\^ome'
'Therrien, Bruno'
'S\"uss-Fink, Georg'

_publ_section_title
;[(<i>R</i>,<i>R</i>)-2-Amino-1-(<i>p</i>-tolylsulfonylamido)cyclohexane-\k^2^<i>N</i>,<i>N</i>']chloro(\h^5^-pentamethylcyclopentadienyl)iridium(III)
 chloroform solvate
;
_journal_coeditor_code DN2059
_journal_issue 10
_journal_name_full 'Acta Crystallographica Section E'
_journal_page_first m2435
_journal_page_last m2436
_journal_paper_doi 10.1107/S1600536806034842
_journal_volume 62
_journal_year 2006
_chemical_formula_iupac '[Ir (C13 H19 N2 O2 S) (C10 H15 ) Cl], C H Cl3'
_chemical_formula_moiety 'C23 H34 Cl Ir N2 O2 S, C H Cl3'
_chemical_formula_sum 'C24 H35 Cl4 Ir N2 O2 S'
_chemical_formula_weight 749.60
_chemical_name_systematic
;
[(R,R)-2-Amino-1-(p-tolylsulfonylamido)cyclohexane-\k^2^N,N']chloro(\h^5^-
pentamethylcyclopentadienyl)iridium(III) chloroform solvate
;
_space_group_IT_number 19
_symmetry_cell_setting orthorhombic
_symmetry_space_group_name_Hall 'P 2ac 2ab'
_symmetry_space_group_name_H-M 'P 21 21 21'
_atom_sites_solution_hydrogens geom
_atom_sites_solution_primary direct
_atom_sites_solution_secondary difmap
_audit_creation_method SHELXL-97
_cell_angle_alpha 90.00
_cell_angle_beta 90.00
_cell_angle_gamma 90.00
_cell_formula_units_Z 4
_cell_length_a 9.4012(5)
_cell_length_b 12.8491(7)
_cell_length_c 23.7478(17)
_cell_measurement_reflns_used 15012
_cell_measurement_temperature 173(2)
_cell_measurement_theta_max 25.53
_cell_measurement_theta_min 1.895
_cell_volume 2868.7(3)
_computing_cell_refinement 'CELL in IPDS Software'
_computing_data_collection 'EXPOSE in IPDS Software (Stoe & Cie, 2000)'
_computing_data_reduction 'INTEGRATE in IPDS Software'
_computing_molecular_graphics 'ORTEP-3 (Farrugia, 1997)'
_computing_publication_material SHELXL97
_computing_structure_refinement 'SHELXL97 (Sheldrick, 1997)'
_computing_structure_solution 'SHELXS97 (Sheldrick, 1997)'
_diffrn_ambient_temperature 173(2)
_diffrn_measured_fraction_theta_full 0.997
_diffrn_measured_fraction_theta_max 0.997
_diffrn_measurement_device_type 'Stoe IPDS'
_diffrn_measurement_method \f
_diffrn_radiation_monochromator graphite
_diffrn_radiation_source 'fine-focus sealed tube'
_diffrn_radiation_type MoK\a
_diffrn_radiation_wavelength 0.71073
_diffrn_reflns_av_R_equivalents 0.0444
_diffrn_reflns_av_sigmaI/netI 0.0541
_diffrn_reflns_limit_h_max 11
_diffrn_reflns_limit_h_min -11
_diffrn_reflns_limit_k_max 15
_diffrn_reflns_limit_k_min -15
_diffrn_reflns_limit_l_max 27
_diffrn_reflns_limit_l_min -29
_diffrn_reflns_number 15012
_diffrn_reflns_theta_full 25.94
_diffrn_reflns_theta_max 25.94
_diffrn_reflns_theta_min 2.33
_diffrn_standards_decay_% 0
_diffrn_standards_interval_time 0
_diffrn_standards_number 0
_exptl_absorpt_coefficient_mu 5.124
_exptl_absorpt_correction_T_max 0.55734
_exptl_absorpt_correction_T_min 0.35973
_exptl_absorpt_correction_type multi-scan
_exptl_absorpt_process_details '(MULABS in PLATON; Spek, 2003)'
_exptl_crystal_colour yellow
_exptl_crystal_density_diffrn 1.736
_exptl_crystal_density_method 'not measured'
_exptl_crystal_description needle
_exptl_crystal_F_000 1480
_exptl_crystal_size_max 0.45
_exptl_crystal_size_mid 0.15
_exptl_crystal_size_min 0.08
_refine_diff_density_max 1.528
_refine_diff_density_min -1.819
_refine_ls_abs_structure_details 'Flack (1983), 2413 Friedel pairs'
_refine_ls_abs_structure_Flack 0.024(7)
_refine_ls_extinction_method none
_refine_ls_goodness_of_fit_ref 0.936
_refine_ls_hydrogen_treatment constr
_refine_ls_matrix_type full
_refine_ls_number_parameters 313
_refine_ls_number_reflns 5576
_refine_ls_number_restraints 0
_refine_ls_restrained_S_all 0.936
_refine_ls_R_factor_all 0.0357
_refine_ls_R_factor_gt 0.0282
_refine_ls_shift/su_max 0.002
_refine_ls_shift/su_mean 0.000
_refine_ls_structure_factor_coef Fsqd
_refine_ls_weighting_details 'calc w=1/[\s^2^(Fo^2^)+(0.0306P)^2^] where P=(Fo^2^+2Fc^2^)/3'
_refine_ls_weighting_scheme calc
_refine_ls_wR_factor_gt 0.0574
_refine_ls_wR_factor_ref 0.0588
_reflns_number_gt 4830
_reflns_number_total 5576
_reflns_threshold_expression I>2\s(I)
_cod_data_source_file dn2059.cif
_cod_data_source_block I
_cod_database_code 2210575
_cod_database_fobs_code 2210575

loop_
_symmetry_equiv_pos_as_xyz
'x, y, z'
'-x+1/2, -y, z+1/2'
'x+1/2, -y+1/2, -z'
'-x, y+1/2, -z+1/2'

loop_
_atom_site_type_symbol
_atom_site_label
_atom_site_fract_x
_atom_site_fract_y
_atom_site_fract_z
_atom_site_U_iso_or_equiv
_atom_site_adp_type
_atom_site_calc_flag
_atom_site_refinement_flags
_atom_site_occupancy
Ir Ir1 0.67846(2) 0.975962(17) 0.284936(9) 0.01982(6) Uani d . 1
S S1 0.71822(14) 0.79667(11) 0.19040(6) 0.0220(3) Uani d . 1
O O1 0.7959(5) 0.7582(3) 0.23804(17) 0.0316(10) Uani d . 1
N N1 0.6671(5) 0.9139(3) 0.20146(16) 0.0192(10) Uani d . 1
N N2 0.4944(5) 1.0524(4) 0.2531(2) 0.0267(12) Uani d . 1
H H2A 0.4141 1.0191 0.2660 0.032 Uiso calc R 1
H H2B 0.4923 1.1199 0.2660 0.032 Uiso calc R 1
C C11 0.4943(6) 1.0524(4) 0.1911(3) 0.0221(13) Uani d . 1
H H11A 0.5670 1.1033 0.1774 0.027 Uiso calc R 1
C C2 0.8157(7) 0.9480(4) 0.3564(3) 0.0326(14) Uani d . 1
O O2 0.6050(4) 0.7294(3) 0.17001(19) 0.0306(10) Uani d . 1
C C17 0.8438(6) 0.8000(4) 0.1343(2) 0.0228(12) Uani d . 1
C C4 0.8767(6) 1.0584(5) 0.2824(3) 0.0296(13) Uani d . 1
C C14 0.3986(7) 0.9744(6) 0.0824(3) 0.0402(15) Uani d . 1
H H14A 0.3263 0.9214 0.0923 0.048 Uiso calc R 1
H H14B 0.4067 0.9766 0.0408 0.048 Uiso calc R 1
C C1 0.7380(6) 1.0442(5) 0.3632(3) 0.0323(16) Uani d . 1
C C12 0.5349(6) 0.9447(4) 0.1712(2) 0.0233(13) Uani d . 1
H H12A 0.4576 0.8959 0.1831 0.028 Uiso calc R 1
C C18 0.8924(6) 0.7056(5) 0.1132(3) 0.0269(13) Uani d . 1
H H18A 0.8581 0.6422 0.1286 0.032 Uiso calc R 1
C C13 0.5416(7) 0.9432(5) 0.1076(3) 0.0331(15) Uani d . 1
H H13A 0.5673 0.8725 0.0946 0.040 Uiso calc R 1
H H13B 0.6161 0.9920 0.0946 0.040 Uiso calc R 1
C C22 0.8975(6) 0.8926(5) 0.1127(3) 0.0303(14) Uani d . 1
H H22A 0.8671 0.9576 0.1275 0.036 Uiso calc R 1
C C5 0.7789(6) 1.1127(4) 0.3179(3) 0.0267(14) Uani d . 1
C C21 0.9957(7) 0.8891(5) 0.0693(3) 0.0341(16) Uani d . 1
H H21A 1.0319 0.9525 0.0544 0.041 Uiso calc R 1
C C19 0.9900(6) 0.7039(5) 0.0701(3) 0.0324(15) Uani d . 1
H H19A 1.0218 0.6388 0.0559 0.039 Uiso calc R 1
C C3 0.9020(6) 0.9582(5) 0.3086(3) 0.0355(17) Uani d . 1
C C7 0.8101(11) 0.8557(6) 0.3946(4) 0.070(3) Uani d . 1
H H7C 0.8691 0.8689 0.4279 0.083 Uiso calc R 1
H H7B 0.8460 0.7944 0.3747 0.083 Uiso calc R 1
H H7A 0.7116 0.8435 0.4063 0.083 Uiso calc R 1
C C20 1.0430(6) 0.7950(6) 0.0469(3) 0.0338(15) Uani d . 1
C C10 0.7358(7) 1.2238(5) 0.3106(4) 0.049(2) Uani d . 1
H H10A 0.7209 1.2383 0.2705 0.059 Uiso calc R 1
H H10B 0.8109 1.2692 0.3253 0.059 Uiso calc R 1
H H10C 0.6473 1.2366 0.3313 0.059 Uiso calc R 1
C C8 1.0165(7) 0.8843(6) 0.2883(5) 0.071(3) Uani d . 1
H H8A 1.0035 0.8162 0.3062 0.085 Uiso calc R 1
H H8B 1.1103 0.9121 0.2983 0.085 Uiso calc R 1
H H8C 1.0100 0.8767 0.2473 0.085 Uiso calc R 1
C C6 0.6390(8) 1.0717(8) 0.4109(3) 0.063(3) Uani d . 1
H H6A 0.5722 1.1255 0.3984 0.076 Uiso calc R 1
H H6B 0.6944 1.0979 0.4428 0.076 Uiso calc R 1
H H6C 0.5860 1.0096 0.4225 0.076 Uiso calc R 1
C C16 0.3492(6) 1.0829(5) 0.1677(3) 0.0317(15) Uani d . 1
H H16A 0.2762 1.0340 0.1819 0.038 Uiso calc R 1
H H16B 0.3242 1.1537 0.1809 0.038 Uiso calc R 1
C C15 0.3503(8) 1.0809(5) 0.1041(3) 0.0386(17) Uani d . 1
H H15A 0.4155 1.1354 0.0898 0.046 Uiso calc R 1
H H15B 0.2536 1.0961 0.0897 0.046 Uiso calc R 1
C C23 1.1504(7) 0.7917(6) -0.0003(3) 0.0449(19) Uani d . 1
H H23A 1.1328 0.8496 -0.0262 0.054 Uiso calc R 1
H H23B 1.1418 0.7256 -0.0205 0.054 Uiso calc R 1
H H23C 1.2465 0.7979 0.0154 0.054 Uiso calc R 1
C C9 0.9498(8) 1.0991(7) 0.2306(3) 0.053(2) Uani d . 1
H H9C 1.0393 1.1327 0.2413 0.064 Uiso calc R 1
H H9B 0.8881 1.1498 0.2118 0.064 Uiso calc R 1
H H9A 0.9696 1.0412 0.2048 0.064 Uiso calc R 1
Cl Cl3 0.1979(3) 0.92961(19) 0.43475(11) 0.0833(8) Uani d . 1
Cl Cl2 0.2021(3) 0.70790(19) 0.41831(13) 0.0866(8) Uani d . 1
C C24 0.3063(10) 0.8185(6) 0.4271(3) 0.052(2) Uani d . 1
H H24A 0.3648 0.8277 0.3923 0.062 Uiso calc R 1
Cl Cl4 0.4225(3) 0.8078(2) 0.48421(10) 0.0764(7) Uani d . 1
Cl Cl1 0.50167(15) 0.84418(12) 0.30971(7) 0.0323(3) Uani d . 1

loop_
_atom_site_aniso_label
_atom_site_aniso_U_11
_atom_site_aniso_U_22
_atom_site_aniso_U_33
_atom_site_aniso_U_12
_atom_site_aniso_U_13
_atom_site_aniso_U_23
Ir1 0.01598(8) 0.01686(9) 0.02663(10) 0.00012(10) -0.00136(11) -0.00259(11)
S1 0.0220(7) 0.0157(7) 0.0283(7) 0.0009(5) 0.0031(6) -0.0005(6)
O1 0.038(3) 0.025(2) 0.031(2) 0.008(2) 0.0018(19) 0.0013(17)
N1 0.020(2) 0.016(2) 0.022(3) -0.002(2) -0.001(2) -0.0005(16)
N2 0.024(3) 0.022(3) 0.035(3) 0.002(2) -0.006(2) -0.007(2)
C11 0.021(3) 0.011(3) 0.034(3) 0.002(2) -0.006(2) -0.004(2)
C2 0.029(3) 0.029(3) 0.040(3) -0.003(3) -0.016(3) 0.010(3)
O2 0.022(2) 0.019(2) 0.050(3) -0.0037(17) 0.003(2) -0.008(2)
C17 0.017(3) 0.023(3) 0.029(3) 0.001(2) -0.004(2) -0.002(2)
C4 0.020(2) 0.032(3) 0.037(3) -0.010(2) -0.007(3) -0.007(3)
C14 0.047(4) 0.040(4) 0.034(3) 0.007(4) -0.015(3) -0.001(4)
C1 0.024(3) 0.045(5) 0.028(3) -0.005(3) -0.007(2) -0.011(3)
C12 0.022(3) 0.018(3) 0.030(3) -0.002(2) -0.007(2) 0.003(2)
C18 0.024(3) 0.025(3) 0.032(3) 0.001(3) 0.000(3) -0.003(3)
C13 0.039(4) 0.026(3) 0.034(4) 0.008(3) 0.000(3) -0.003(3)
C22 0.029(3) 0.025(3) 0.038(4) -0.001(3) 0.003(3) -0.003(3)
C5 0.022(3) 0.017(3) 0.042(4) -0.003(2) -0.014(3) -0.007(3)
C21 0.029(3) 0.034(4) 0.040(4) -0.010(3) 0.009(3) -0.003(3)
C19 0.023(3) 0.038(4) 0.036(4) 0.008(3) -0.004(3) -0.008(3)
C3 0.014(3) 0.034(4) 0.058(4) 0.006(3) -0.023(3) -0.018(3)
C7 0.072(6) 0.062(5) 0.075(6) -0.022(5) -0.043(5) 0.041(4)
C20 0.021(3) 0.051(4) 0.029(4) 0.001(3) -0.003(3) -0.003(3)
C10 0.037(4) 0.016(3) 0.094(6) 0.001(3) -0.019(4) -0.011(4)
C8 0.026(3) 0.051(5) 0.137(8) 0.021(3) -0.021(5) -0.039(6)
C6 0.049(5) 0.102(7) 0.038(4) -0.017(4) 0.006(3) -0.032(4)
C16 0.030(4) 0.030(3) 0.035(4) 0.007(3) -0.011(3) -0.005(3)
C15 0.044(4) 0.022(3) 0.050(4) 0.012(3) -0.015(3) -0.004(3)
C23 0.029(4) 0.072(5) 0.034(4) 0.001(3) 0.006(3) -0.011(4)
C9 0.036(4) 0.071(6) 0.052(5) -0.033(4) 0.009(3) 0.002(4)
Cl3 0.100(2) 0.0646(14) 0.0850(17) 0.0328(15) -0.0039(16) -0.0171(12)
Cl2 0.0799(18) 0.0610(14) 0.119(2) -0.0069(14) 0.0193(17) -0.0129(14)
C24 0.068(5) 0.051(4) 0.037(4) 0.006(5) 0.015(4) -0.002(3)
Cl4 0.0771(16) 0.098(2) 0.0538(14) 0.0118(14) 0.0010(12) 0.0105(13)
Cl1 0.0284(8) 0.0359(9) 0.0325(8) -0.0119(7) 0.0074(7) 0.0023(7)

loop_
_atom_type_symbol
_atom_type_description
_atom_type_scat_dispersion_real
_atom_type_scat_dispersion_imag
_atom_type_scat_source
C C 0.0033 0.0016 'International Tables Vol C Tables 4.2.6.8 and 6.1.1.4'
H H 0.0000 0.0000 'International Tables Vol C Tables 4.2.6.8 and 6.1.1.4'
Ir Ir -1.4442 7.9887 'International Tables Vol C Tables 4.2.6.8 and 6.1.1.4'
N N 0.0061 0.0033 'International Tables Vol C Tables 4.2.6.8 and 6.1.1.4'
O O 0.0106 0.0060 'International Tables Vol C Tables 4.2.6.8 and 6.1.1.4'
S S 0.1246 0.1234 'International Tables Vol C Tables 4.2.6.8 and 6.1.1.4'
Cl Cl 0.1484 0.1585 'International Tables Vol C Tables 4.2.6.8 and 6.1.1.4'

loop_
_geom_angle_atom_site_label_1
_geom_angle_atom_site_label_2
_geom_angle_atom_site_label_3
_geom_angle
N2 Ir1 C1 109.5(2)
N2 Ir1 N1 78.58(18)
C1 Ir1 N1 167.2(2)
N2 Ir1 C5 96.3(2)
C1 Ir1 C5 39.5(2)
N1 Ir1 C5 131.8(2)
N2 Ir1 C4 117.9(2)
C1 Ir1 C4 66.0(3)
N1 Ir1 C4 101.6(2)
C5 Ir1 C4 38.9(2)
N2 Ir1 C2 147.2(2)
C1 Ir1 C2 39.3(2)
N1 Ir1 C2 134.0(2)
C5 Ir1 C2 65.6(2)
C4 Ir1 C2 65.5(3)
N2 Ir1 C3 157.0(2)
C1 Ir1 C3 64.3(2)
N1 Ir1 C3 104.3(2)
C5 Ir1 C3 64.4(2)
C4 Ir1 C3 39.1(2)
C2 Ir1 C3 37.6(3)
N2 Ir1 Cl1 81.52(14)
C1 Ir1 Cl1 104.69(18)
N1 Ir1 Cl1 86.04(12)
C5 Ir1 Cl1 141.24(18)
C4 Ir1 Cl1 160.01(18)
C2 Ir1 Cl1 95.84(17)
C3 Ir1 Cl1 121.3(2)
O1 S1 O2 115.5(3)
O1 S1 N1 110.3(2)
O2 S1 N1 113.2(2)
O1 S1 C17 105.1(2)
O2 S1 C17 104.5(3)
N1 S1 C17 107.4(2)
C12 N1 S1 114.9(3)
C12 N1 Ir1 112.9(3)
S1 N1 Ir1 119.2(2)
C11 N2 Ir1 110.9(4)
C11 N2 H2A 109.5
Ir1 N2 H2A 109.5
C11 N2 H2B 109.5
Ir1 N2 H2B 109.5
H2A N2 H2B 108.1
N2 C11 C12 108.2(5)
N2 C11 C16 111.4(5)
C12 C11 C16 110.4(5)
N2 C11 H11A 109.0
C12 C11 H11A 109.0
C16 C11 H11A 109.0
C3 C2 C1 107.7(5)
C3 C2 C7 125.9(7)
C1 C2 C7 126.4(7)
C3 C2 Ir1 72.2(3)
C1 C2 Ir1 69.1(3)
C7 C2 Ir1 126.0(5)
C18 C17 C22 119.6(5)
C18 C17 S1 117.8(4)
C22 C17 S1 122.6(5)
C5 C4 C3 106.6(6)
C5 C4 C9 127.3(6)
C3 C4 C9 125.8(6)
C5 C4 Ir1 70.5(3)
C3 C4 Ir1 72.1(3)
C9 C4 Ir1 126.3(5)
C13 C14 C15 111.4(6)
C13 C14 H14A 109.4
C15 C14 H14A 109.4
C13 C14 H14B 109.4
C15 C14 H14B 109.4
H14A C14 H14B 108.0
C5 C1 C2 107.7(5)
C5 C1 C6 125.6(6)
C2 C1 C6 126.7(7)
C5 C1 Ir1 70.7(3)
C2 C1 Ir1 71.5(3)
C6 C1 Ir1 126.1(4)
N1 C12 C11 107.7(4)
N1 C12 C13 116.3(5)
C11 C12 C13 109.5(5)
N1 C12 H12A 107.7
C11 C12 H12A 107.7
C13 C12 H12A 107.7
C19 C18 C17 120.1(6)
C19 C18 H18A 119.9
C17 C18 H18A 119.9
C12 C13 C14 110.6(5)
C12 C13 H13A 109.5
C14 C13 H13A 109.5
C12 C13 H13B 109.5
C14 C13 H13B 109.5
H13A C13 H13B 108.1
C21 C22 C17 119.3(6)
C21 C22 H22A 120.3
C17 C22 H22A 120.3
C4 C5 C1 108.3(5)
C4 C5 C10 125.0(6)
C1 C5 C10 126.6(6)
C4 C5 Ir1 70.6(3)
C1 C5 Ir1 69.8(3)
C10 C5 Ir1 128.4(4)
C22 C21 C20 121.7(6)
C22 C21 H21A 119.2
C20 C21 H21A 119.2
C18 C19 C20 121.5(6)
C18 C19 H19A 119.3
C20 C19 H19A 119.3
C2 C3 C4 109.6(5)
C2 C3 C8 127.7(7)
C4 C3 C8 122.5(7)
C2 C3 Ir1 70.2(3)
C4 C3 Ir1 68.9(3)
C8 C3 Ir1 131.8(5)
C2 C7 H7C 109.5
C2 C7 H7B 109.5
H7C C7 H7B 109.5
C2 C7 H7A 109.5
H7C C7 H7A 109.5
H7B C7 H7A 109.5
C19 C20 C21 117.8(6)
C19 C20 C23 120.8(7)
C21 C20 C23 121.4(6)
C5 C10 H10A 109.5
C5 C10 H10B 109.5
H10A C10 H10B 109.5
C5 C10 H10C 109.5
H10A C10 H10C 109.5
H10B C10 H10C 109.5
C3 C8 H8A 109.5
C3 C8 H8B 109.5
H8A C8 H8B 109.5
C3 C8 H8C 109.5
H8A C8 H8C 109.5
H8B C8 H8C 109.5
C1 C6 H6A 109.5
C1 C6 H6B 109.5
H6A C6 H6B 109.5
C1 C6 H6C 109.5
H6A C6 H6C 109.5
H6B C6 H6C 109.5
C15 C16 C11 110.7(5)
C15 C16 H16A 109.5
C11 C16 H16A 109.5
C15 C16 H16B 109.5
C11 C16 H16B 109.5
H16A C16 H16B 108.1
C16 C15 C14 110.7(5)
C16 C15 H15A 109.5
C14 C15 H15A 109.5
C16 C15 H15B 109.5
C14 C15 H15B 109.5
H15A C15 H15B 108.1
C20 C23 H23A 109.5
C20 C23 H23B 109.5
H23A C23 H23B 109.5
C20 C23 H23C 109.5
H23A C23 H23C 109.5
H23B C23 H23C 109.5
C4 C9 H9C 109.5
C4 C9 H9B 109.5
H9C C9 H9B 109.5
C4 C9 H9A 109.5
H9C C9 H9A 109.5
H9B C9 H9A 109.5
Cl2 C24 Cl4 112.5(4)
Cl2 C24 Cl3 110.4(5)
Cl4 C24 Cl3 110.2(4)
Cl2 C24 H24A 107.9
Cl4 C24 H24A 107.9
Cl3 C24 H24A 107.9

loop_
_geom_bond_atom_site_label_1
_geom_bond_atom_site_label_2
_geom_bond_distance
Ir1 N2 2.129(5)
Ir1 C1 2.130(6)
Ir1 N1 2.140(4)
Ir1 C5 2.143(5)
Ir1 C4 2.145(5)
Ir1 C2 2.162(6)
Ir1 C3 2.188(5)
Ir1 Cl1 2.4445(14)
S1 O1 1.435(4)
S1 O2 1.454(4)
S1 N1 1.602(4)
S1 C17 1.780(6)
N1 C12 1.489(7)
N2 C11 1.472(7)
N2 H2A 0.9200
N2 H2B 0.9200
C11 C12 1.511(8)
C11 C16 1.524(8)
C11 H11A 1.0000
C2 C3 1.402(10)
C2 C1 1.445(9)
C2 C7 1.494(9)
C17 C18 1.390(8)
C17 C22 1.391(8)
C4 C5 1.429(9)
C4 C3 1.450(9)
C4 C9 1.503(10)
C14 C13 1.525(9)
C14 C15 1.531(9)
C14 H14A 0.9900
C14 H14B 0.9900
C1 C5 1.443(9)
C1 C6 1.508(9)
C12 C13 1.512(8)
C12 H12A 1.0000
C18 C19 1.376(9)
C18 H18A 0.9500
C13 H13A 0.9900
C13 H13B 0.9900
C22 C21 1.383(9)
C22 H22A 0.9500
C5 C10 1.493(8)
C21 C20 1.395(9)
C21 H21A 0.9500
C19 C20 1.386(10)
C19 H19A 0.9500
C3 C8 1.514(9)
C7 H7C 0.9800
C7 H7B 0.9800
C7 H7A 0.9800
C20 C23 1.508(9)
C10 H10A 0.9800
C10 H10B 0.9800
C10 H10C 0.9800
C8 H8A 0.9800
C8 H8B 0.9800
C8 H8C 0.9800
C6 H6A 0.9800
C6 H6B 0.9800
C6 H6C 0.9800
C16 C15 1.512(9)
C16 H16A 0.9900
C16 H16B 0.9900
C15 H15A 0.9900
C15 H15B 0.9900
C23 H23A 0.9800
C23 H23B 0.9800
C23 H23C 0.9800
C9 H9C 0.9800
C9 H9B 0.9800
C9 H9A 0.9800
Cl3 C24 1.764(8)
Cl2 C24 1.738(9)
C24 Cl4 1.746(9)
C24 H24A 1.0000

loop_
_geom_hbond_atom_site_label_D
_geom_hbond_atom_site_label_H
_geom_hbond_atom_site_label_A
_geom_hbond_site_symmetry_A
_geom_hbond_distance_DH
_geom_hbond_distance_HA
_geom_hbond_distance_DA
_geom_hbond_angle_DHA
C24 H24A Cl1 . 1.00 2.36 3.357(8) 178.4
N2 H2A Cl1 . 0.92 2.60 2.996(5) 106.4
N2 H2B O2 4_655 0.92 2.26 3.063(7) 144.9

loop_
_geom_torsion_atom_site_label_1
_geom_torsion_atom_site_label_2
_geom_torsion_atom_site_label_3
_geom_torsion_atom_site_label_4
_geom_torsion
O1 S1 N1 C12 -151.9(4)
O2 S1 N1 C12 -20.8(5)
C17 S1 N1 C12 94.0(4)
O1 S1 N1 Ir1 -13.3(4)
O2 S1 N1 Ir1 117.8(3)
C17 S1 N1 Ir1 -127.3(3)
N2 Ir1 N1 C12 -7.3(3)
C1 Ir1 N1 C12 -137.7(9)
C5 Ir1 N1 C12 -95.6(4)
C4 Ir1 N1 C12 -123.8(4)
C2 Ir1 N1 C12 169.1(3)
C3 Ir1 N1 C12 -163.9(4)
Cl1 Ir1 N1 C12 74.8(3)
N2 Ir1 N1 S1 -146.7(3)
C1 Ir1 N1 S1 82.8(10)
C5 Ir1 N1 S1 125.0(3)
C4 Ir1 N1 S1 96.8(3)
C2 Ir1 N1 S1 29.7(4)
C3 Ir1 N1 S1 56.7(3)
Cl1 Ir1 N1 S1 -64.6(3)
C1 Ir1 N2 C11 148.9(4)
N1 Ir1 N2 C11 -20.8(4)
C5 Ir1 N2 C11 110.6(4)
C4 Ir1 N2 C11 76.4(5)
C2 Ir1 N2 C11 163.9(4)
C3 Ir1 N2 C11 78.9(7)
Cl1 Ir1 N2 C11 -108.5(4)
Ir1 N2 C11 C12 45.0(5)
Ir1 N2 C11 C16 166.5(4)
N2 Ir1 C2 C3 -140.3(4)
C1 Ir1 C2 C3 -117.6(5)
N1 Ir1 C2 C3 46.1(4)
C5 Ir1 C2 C3 -79.2(4)
C4 Ir1 C2 C3 -36.2(4)
Cl1 Ir1 C2 C3 136.3(3)
N2 Ir1 C2 C1 -22.7(6)
N1 Ir1 C2 C1 163.8(3)
C5 Ir1 C2 C1 38.4(3)
C4 Ir1 C2 C1 81.4(4)
C3 Ir1 C2 C1 117.6(5)
Cl1 Ir1 C2 C1 -106.1(3)
N2 Ir1 C2 C7 97.8(7)
C1 Ir1 C2 C7 120.5(9)
N1 Ir1 C2 C7 -75.7(8)
C5 Ir1 C2 C7 158.9(8)
C4 Ir1 C2 C7 -158.1(8)
C3 Ir1 C2 C7 -121.8(8)
Cl1 Ir1 C2 C7 14.4(7)
O1 S1 C17 C18 69.0(5)
O2 S1 C17 C18 -53.0(5)
N1 S1 C17 C18 -173.5(4)
O1 S1 C17 C22 -108.8(5)
O2 S1 C17 C22 129.2(5)
N1 S1 C17 C22 8.7(6)
N2 Ir1 C4 C5 62.7(5)
C1 Ir1 C4 C5 -37.5(4)
N1 Ir1 C4 C5 145.8(4)
C2 Ir1 C4 C5 -80.8(4)
C3 Ir1 C4 C5 -115.7(6)
Cl1 Ir1 C4 C5 -103.2(5)
N2 Ir1 C4 C3 178.4(3)
C1 Ir1 C4 C3 78.2(4)
N1 Ir1 C4 C3 -98.4(4)
C5 Ir1 C4 C3 115.7(6)
C2 Ir1 C4 C3 34.9(4)
Cl1 Ir1 C4 C3 12.6(8)
N2 Ir1 C4 C9 -59.8(6)
C1 Ir1 C4 C9 -160.1(7)
N1 Ir1 C4 C9 23.3(6)
C5 Ir1 C4 C9 -122.5(7)
C2 Ir1 C4 C9 156.6(7)
C3 Ir1 C4 C9 121.7(7)
Cl1 Ir1 C4 C9 134.3(6)
C3 C2 C1 C5 0.4(6)
C7 C2 C1 C5 178.1(6)
Ir1 C2 C1 C5 -61.9(4)
C3 C2 C1 C6 -175.9(6)
C7 C2 C1 C6 1.8(10)
Ir1 C2 C1 C6 121.8(6)
C3 C2 C1 Ir1 62.3(4)
C7 C2 C1 Ir1 -120.0(7)
N2 Ir1 C1 C5 -75.7(3)
N1 Ir1 C1 C5 52.0(11)
C4 Ir1 C1 C5 37.0(3)
C2 Ir1 C1 C5 117.1(5)
C3 Ir1 C1 C5 80.3(4)
Cl1 Ir1 C1 C5 -161.8(3)
N2 Ir1 C1 C2 167.2(3)
N1 Ir1 C1 C2 -65.1(11)
C5 Ir1 C1 C2 -117.1(5)
C4 Ir1 C1 C2 -80.1(4)
C3 Ir1 C1 C2 -36.8(4)
Cl1 Ir1 C1 C2 81.1(3)
N2 Ir1 C1 C6 44.8(7)
N1 Ir1 C1 C6 172.5(8)
C5 Ir1 C1 C6 120.5(8)
C4 Ir1 C1 C6 157.6(7)
C2 Ir1 C1 C6 -122.4(8)
C3 Ir1 C1 C6 -159.2(8)
Cl1 Ir1 C1 C6 -41.2(7)
S1 N1 C12 C11 174.2(4)
Ir1 N1 C12 C11 33.0(5)
S1 N1 C12 C13 -62.5(6)
Ir1 N1 C12 C13 156.3(4)
N2 C11 C12 N1 -50.4(6)
C16 C11 C12 N1 -172.4(5)
N2 C11 C12 C13 -177.7(5)
C16 C11 C12 C13 60.2(7)
C22 C17 C18 C19 -1.8(9)
S1 C17 C18 C19 -179.7(4)
N1 C12 C13 C14 178.9(5)
C11 C12 C13 C14 -58.7(7)
C15 C14 C13 C12 56.0(7)
C18 C17 C22 C21 1.8(9)
S1 C17 C22 C21 179.5(5)
C3 C4 C5 C1 -3.6(6)
C9 C4 C5 C1 -178.9(6)
Ir1 C4 C5 C1 59.9(4)
C3 C4 C5 C10 172.6(6)
C9 C4 C5 C10 -2.7(10)
Ir1 C4 C5 C10 -123.9(6)
C3 C4 C5 Ir1 -63.4(4)
C9 C4 C5 Ir1 121.3(6)
C2 C1 C5 C4 2.0(6)
C6 C1 C5 C4 178.4(6)
Ir1 C1 C5 C4 -60.4(4)
C2 C1 C5 C10 -174.1(6)
C6 C1 C5 C10 2.3(10)
Ir1 C1 C5 C10 123.5(6)
C2 C1 C5 Ir1 62.4(4)
C6 C1 C5 Ir1 -121.2(6)
N2 Ir1 C5 C4 -127.8(4)
C1 Ir1 C5 C4 118.9(5)
N1 Ir1 C5 C4 -47.5(5)
C2 Ir1 C5 C4 80.6(4)
C3 Ir1 C5 C4 39.0(4)
Cl1 Ir1 C5 C4 147.9(3)
N2 Ir1 C5 C1 113.2(3)
N1 Ir1 C5 C1 -166.5(3)
C4 Ir1 C5 C1 -118.9(5)
C2 Ir1 C5 C1 -38.3(3)
C3 Ir1 C5 C1 -79.9(4)
Cl1 Ir1 C5 C1 28.9(4)
N2 Ir1 C5 C10 -8.1(7)
C1 Ir1 C5 C10 -121.3(8)
N1 Ir1 C5 C10 72.2(7)
C4 Ir1 C5 C10 119.8(8)
C2 Ir1 C5 C10 -159.6(7)
C3 Ir1 C5 C10 158.8(7)
Cl1 Ir1 C5 C10 -92.3(7)
C17 C22 C21 C20 -0.3(10)
C17 C18 C19 C20 0.4(9)
C1 C2 C3 C4 -2.7(6)
C7 C2 C3 C4 179.6(6)
Ir1 C2 C3 C4 57.7(4)
C1 C2 C3 C8 171.5(6)
C7 C2 C3 C8 -6.2(11)
Ir1 C2 C3 C8 -128.1(6)
C1 C2 C3 Ir1 -60.3(4)
C7 C2 C3 Ir1 122.0(7)
C5 C4 C3 C2 3.9(6)
C9 C4 C3 C2 179.3(6)
Ir1 C4 C3 C2 -58.5(4)
C5 C4 C3 C8 -170.7(6)
C9 C4 C3 C8 4.7(9)
Ir1 C4 C3 C8 127.0(6)
C5 C4 C3 Ir1 62.4(4)
C9 C4 C3 Ir1 -122.2(6)
N2 Ir1 C3 C2 117.9(6)
C1 Ir1 C3 C2 38.5(4)
N1 Ir1 C3 C2 -147.7(3)
C5 Ir1 C3 C2 82.5(4)
C4 Ir1 C3 C2 121.4(5)
Cl1 Ir1 C3 C2 -53.6(4)
N2 Ir1 C3 C4 -3.6(8)
C1 Ir1 C3 C4 -82.9(4)
N1 Ir1 C3 C4 90.9(4)
C5 Ir1 C3 C4 -38.9(4)
C2 Ir1 C3 C4 -121.4(5)
Cl1 Ir1 C3 C4 -175.0(3)
N2 Ir1 C3 C8 -118.8(8)
C1 Ir1 C3 C8 161.9(9)
N1 Ir1 C3 C8 -24.4(8)
C5 Ir1 C3 C8 -154.1(9)
C4 Ir1 C3 C8 -115.3(10)
C2 Ir1 C3 C8 123.3(9)
Cl1 Ir1 C3 C8 69.7(8)
C18 C19 C20 C21 1.0(9)
C18 C19 C20 C23 179.8(6)
C22 C21 C20 C19 -1.0(10)
C22 C21 C20 C23 -179.8(6)
N2 C11 C16 C15 -179.1(5)
C12 C11 C16 C15 -59.0(7)
C11 C16 C15 C14 55.3(7)
C13 C14 C15 C16 -54.1(8)
